data_7013943
loop_
_publ_author_name
'Solntsev, Pavlo V.'
'Sieler, Joachim'
'Krautscheid, Harald'
'Domasevitch, Konstantin V.'

_publ_section_title
;
 Fused pyridazines: rigid multidentates for designing and fine-tuning
 the structure of hybrid organic/inorganic frameworks.
;
_journal_issue 8
_journal_name_full 'Dalton transactions (Cambridge, England : 2003)'
_journal_page_first 1153
_journal_page_last 1158
_journal_paper_doi 10.1039/b316561b
_journal_year 2004
_chemical_formula_sum 'C80 H84 Cu18 I18 N28'
_chemical_formula_weight 4865.67
_chemical_name_common
;
Copper(i) Iodide 3:1 Complex with 1,2,3,6,7,8-Hexahydro-
cinnolino(5,4,3-cde)cinnoline, acetonitrile solvate
;
_chemical_name_systematic
;
Copper(I) Iodide 3:1 Complex with
1,2,3,6,7,8-Hexahydro-cinnolino[5,4,3-cde]cinnoline, acetonitrile solvate
;
_space_group_IT_number 194
_symmetry_cell_setting hexagonal
_symmetry_space_group_name_Hall '-P 6c 2c'
_symmetry_space_group_name_H-M 'P 63/m m c'
_atom_sites_solution_hydrogens geom
_atom_sites_solution_primary direct
_atom_sites_solution_secondary difmap
_audit_creation_method SHELXL-97
_cell_angle_alpha 90.00
_cell_angle_beta 90.00
_cell_angle_gamma 120.00
_cell_formula_units_Z 2
_cell_length_a 20.463(2)
_cell_length_b 20.463(2)
_cell_length_c 17.989(2)
_cell_measurement_temperature 223(2)
_cell_volume 6523.4(12)
_computing_structure_refinement 'SHELXL-97 (Sheldrick, 1997)'
_computing_structure_solution 'SHELXS-97 (Sheldrick, 1990)'
_diffrn_ambient_temperature 223(2)
_diffrn_measured_fraction_theta_full 0.958
_diffrn_measured_fraction_theta_max 0.958
_diffrn_measurement_device_type 'Siemens SMART CCD'
_diffrn_measurement_method 'omega scans'
_diffrn_radiation_monochromator graphite
_diffrn_radiation_source 'fine-focus sealed tube'
_diffrn_radiation_type MoK\a
_diffrn_radiation_wavelength 0.71073
_diffrn_reflns_av_R_equivalents 0.0378
_diffrn_reflns_av_sigmaI/netI 0.0126
_diffrn_reflns_limit_h_max 22
_diffrn_reflns_limit_h_min -26
_diffrn_reflns_limit_k_max 26
_diffrn_reflns_limit_k_min -14
_diffrn_reflns_limit_l_max 23
_diffrn_reflns_limit_l_min -22
_diffrn_reflns_number 38755
_diffrn_reflns_theta_full 27.48
_diffrn_reflns_theta_max 27.48
_diffrn_reflns_theta_min 2.26
_exptl_absorpt_coefficient_mu 7.171
_exptl_absorpt_correction_T_max 0.2672
_exptl_absorpt_correction_T_min 0.1407
_exptl_crystal_colour brown
_exptl_crystal_density_diffrn 2.477
_exptl_crystal_density_method 'not measured'
_exptl_crystal_description 'hexagonal prism'
_exptl_crystal_F_000 4472
_exptl_crystal_size_max 0.45
_exptl_crystal_size_mid 0.30
_exptl_crystal_size_min 0.25
_refine_diff_density_max 2.262
_refine_diff_density_min -1.027
_refine_diff_density_rms 0.081
_refine_ls_extinction_method none
_refine_ls_goodness_of_fit_ref 1.178
_refine_ls_hydrogen_treatment mixed
_refine_ls_matrix_type full
_refine_ls_number_parameters 133
_refine_ls_number_reflns 2792
_refine_ls_number_restraints 0
_refine_ls_restrained_S_all 1.178
_refine_ls_R_factor_all 0.0469
_refine_ls_R_factor_gt 0.0434
_refine_ls_shift/su_max 0.001
_refine_ls_shift/su_mean 0.000
_refine_ls_structure_factor_coef Fsqd
_refine_ls_weighting_details 'w=1/[\s^2^(Fo^2^)+(0.0310P)^2^+62.2325P] where P=(Fo^2^+2Fc^2^)/3'
_refine_ls_weighting_scheme calc
_refine_ls_wR_factor_gt 0.1020
_refine_ls_wR_factor_ref 0.1035
_reflns_number_gt 2417
_reflns_number_total 2792
_reflns_threshold_expression >2sigma(I)
_cod_data_source_file b316561b.txt
_cod_data_source_block c1552
_cod_depositor_comments
;
The following automatic conversions were performed:
'_symmetry_cell_setting' value 'Hexagonal' changed to 'hexagonal'
according to '/home/saulius/struct/CIF-dictionaries/cif_core.dic'
dictionary named 'cif_core.dic' version 2.4.1 from 2010-06-29.

Automatic conversion script
Id: cif_fix_enum 1527 2010-12-29 10:47:43Z saulius 

The following automatic conversions were performed:

'_refine_ls_weighting_scheme' value 'calc
w=1/[\s^2^(Fo^2^)+(0.0310P)^2^+62.2325P] where P=(Fo^2^+2Fc^2^)/3'
was changed to 'calc'. New tag '_refine_ls_weighting_details' was
created. The value of the new tag was set to
'w=1/[\s^2^(Fo^2^)+(0.0310P)^2^+62.2325P] where P=(Fo^2^+2Fc^2^)/3'.

Automatic conversion script
Id: cif_fix_values 3143 2015-03-26 13:38:13Z robertas 
;
_cod_original_cell_volume 6523.6(12)
_cod_original_sg_symbol_H-M P6(3)/mmc
_cod_database_code 7013943

loop_
_symmetry_equiv_pos_as_xyz
'x, y, z'
'-y, x-y, z'
'-x+y, -x, z'
'-x, -y, z+1/2'
'y, -x+y, z+1/2'
'x-y, x, z+1/2'
'y, x, -z'
'x-y, -y, -z'
'-x, -x+y, -z'
'-y, -x, -z+1/2'
'-x+y, y, -z+1/2'
'x, x-y, -z+1/2'
'-x, -y, -z'
'y, -x+y, -z'
'x-y, x, -z'
'x, y, -z-1/2'
'-y, x-y, -z-1/2'
'-x+y, -x, -z-1/2'
'-y, -x, z'
'-x+y, y, z'
'x, x-y, z'
'y, x, z-1/2'
'x-y, -y, z-1/2'
'-x, -x+y, z-1/2'

loop_
_atom_site_label
_atom_site_type_symbol
_atom_site_fract_x
_atom_site_fract_y
_atom_site_fract_z
_atom_site_U_iso_or_equiv
_atom_site_adp_type
_atom_site_occupancy
_atom_site_calc_flag
_atom_site_refinement_flags
_atom_site_disorder_assembly
_atom_site_disorder_group
Cu1 Cu 0.09222(4) 0.34004(4) 0.48494(3) 0.02075(17) Uani 1 d . . .
Cu2 Cu 0.59578(6) 0.19155(12) 0.7500 0.0475(5) Uani 1 d S . .
Cu3 Cu -0.12343(7) 0.12343(7) 0.42372(13) 0.0372(5) Uani 0.50 d SP . .
I1 I 0.0000 0.19454(3) 0.5000 0.02935(16) Uani 1 d S . .
I2 I 0.194888(17) 0.38978(3) 0.59218(3) 0.03047(17) Uani 1 d S . .
I3 I 0.52485(5) 0.26242(3) 0.7500 0.0426(2) Uani 1 d S . .
I4 I 0.52490(4) 0.04981(8) 0.7500 0.0704(4) Uani 1 d S . .
N1 N 0.1358(2) 0.3398(2) 0.3820(2) 0.0165(8) Uani 1 d . . .
N2 N 0.0377(2) 0.4019(2) 0.4894(2) 0.0170(8) Uani 1 d . . .
N3 N -0.0976(8) 0.0976(8) 0.3221(8) 0.061(6) Uani 0.50 d SP . .
C1 C 0.0997(3) 0.3326(3) 0.3189(3) 0.0181(9) Uani 1 d . . .
C2 C 0.1311(4) 0.3292(4) 0.2500 0.0182(13) Uani 1 d S . .
C3 C 0.0264(3) 0.3330(4) 0.3208(3) 0.0249(11) Uani 1 d . . .
H3A H 0.0365 0.3841 0.3244 0.080 Uiso 1 d R . .
H3B H -0.0020 0.3060 0.3638 0.080 Uiso 1 d R . .
C4 C -0.0198(4) 0.2962(6) 0.2500 0.0273(17) Uani 1 d S . .
H4A H -0.0642 0.3009 0.2500 0.080 Uiso 1 d SR . .
H4B H -0.0356 0.2435 0.2500 0.080 Uiso 1 d SR . .
C5 C 0.0738(3) 0.4762(3) 0.4775(3) 0.0190(9) Uani 1 d . . .
C6 C 0.0372(4) 0.51859(19) 0.4880(4) 0.0171(13) Uani 1 d S . .
C7 C 0.1540(3) 0.5148(3) 0.4510(4) 0.0307(13) Uani 1 d . . .
H7A H 0.1546 0.5093 0.3980 0.080 Uiso 1 d R . .
H7B H 0.1794 0.4909 0.4730 0.080 Uiso 1 d R . .
C8 C 0.1957(5) 0.5978(3) 0.4707(7) 0.042(2) Uani 1 d S . .
H8A H 0.2435 0.6218 0.4456 0.080 Uiso 1 d SR . .
H8B H 0.2055 0.6028 0.5232 0.080 Uiso 1 d SR . .
C9 C -0.0904(8) 0.0904(8) 0.2500 0.084(7) Uani 1 d S . .
N4 N 0.0000 0.0000 0.289(4) 0.101(17) Uiso 0.50 d SP . .
C10 C 0.0000 0.0000 0.349(5) 0.10(2) Uiso 0.50 d SP . .
C11 C 0.0000 0.0000 0.440(5) 0.092(19) Uiso 0.50 d SP . .

loop_
_atom_site_aniso_label
_atom_site_aniso_U_11
_atom_site_aniso_U_22
_atom_site_aniso_U_33
_atom_site_aniso_U_23
_atom_site_aniso_U_13
_atom_site_aniso_U_12
Cu1 0.0212(3) 0.0228(3) 0.0205(3) 0.0000(2) 0.0031(2) 0.0127(3)
Cu2 0.0449(8) 0.0487(11) 0.0500(10) 0.000 0.000 0.0244(5)
Cu3 0.0395(9) 0.0395(9) 0.0324(10) -0.0016(5) 0.0016(5) 0.0197(10)
I1 0.0234(3) 0.0246(2) 0.0396(3) 0.00114(11) 0.0023(2) 0.01172(13)
I2 0.0294(2) 0.0423(3) 0.0240(3) -0.0045(2) -0.00223(11) 0.02116(16)
I3 0.0278(4) 0.0345(3) 0.0632(6) 0.000 0.000 0.0139(2)
I4 0.0467(4) 0.0613(7) 0.1081(11) 0.000 0.000 0.0307(4)
N1 0.016(2) 0.019(2) 0.0161(17) 0.0008(16) 0.0008(15) 0.0102(17)
N2 0.015(2) 0.0159(19) 0.0200(19) 0.0019(15) 0.0043(16) 0.0078(17)
N3 0.070(9) 0.070(9) 0.010(6) 0.009(4) -0.009(4) 0.010(11)
C1 0.017(2) 0.023(2) 0.015(2) 0.0013(18) 0.0027(18) 0.010(2)
C2 0.016(3) 0.022(3) 0.017(3) 0.000 0.000 0.010(3)
C3 0.018(2) 0.045(3) 0.016(2) -0.001(2) -0.0001(19) 0.019(2)
C4 0.015(3) 0.049(5) 0.019(3) 0.000 0.000 0.017(3)
C5 0.017(2) 0.018(2) 0.022(2) 0.0031(19) 0.0057(18) 0.0079(19)
C6 0.014(3) 0.018(2) 0.018(3) 0.0019(13) 0.004(3) 0.0072(17)
C7 0.018(3) 0.022(3) 0.053(4) 0.012(3) 0.018(2) 0.011(2)
C8 0.023(4) 0.031(3) 0.068(7) 0.007(2) 0.013(4) 0.011(2)
C9 0.076(11) 0.076(11) 0.102(18) 0.000 0.000 0.039(13)

loop_
_atom_type_symbol
_atom_type_description
_atom_type_scat_dispersion_real
_atom_type_scat_dispersion_imag
_atom_type_scat_source
C C 0.0033 0.0016 'International Tables Vol C Tables 4.2.6.8 and 6.1.1.4'
H H 0.0000 0.0000 'International Tables Vol C Tables 4.2.6.8 and 6.1.1.4'
N N 0.0061 0.0033 'International Tables Vol C Tables 4.2.6.8 and 6.1.1.4'
Cu Cu 0.3201 1.2651 'International Tables Vol C Tables 4.2.6.8 and 6.1.1.4'
I I -0.4742 1.8119 'International Tables Vol C Tables 4.2.6.8 and 6.1.1.4'

loop_
_geom_angle_atom_site_label_1
_geom_angle_atom_site_label_2
_geom_angle_atom_site_label_3
_geom_angle
_geom_angle_site_symmetry_1
_geom_angle_site_symmetry_3
_geom_angle_publ_flag
N1 Cu1 N2 113.86(16) . . ?
N1 Cu1 I1 99.04(12) . . ?
N2 Cu1 I1 112.90(12) . . ?
N1 Cu1 I2 113.23(12) . . ?
N2 Cu1 I2 107.67(12) . . ?
I1 Cu1 I2 110.04(3) . . ?
N1 Cu1 Cu3 106.12(12) . 14_556 ?
N2 Cu1 Cu3 139.96(12) . 14_556 ?
I1 Cu1 Cu3 56.65(5) . 14_556 ?
I2 Cu1 Cu3 55.40(5) . 14_556 ?
I4 Cu2 I3 119.99(5) . 2_655 ?
I4 Cu2 I3 119.99(5) . . ?
I3 Cu2 I3 120.02(9) 2_655 . ?
N3 Cu3 I2 110.1(7) . 15_556 ?
N3 Cu3 I1 108.3(4) . . ?
I2 Cu3 I1 114.54(6) 15_556 . ?
N3 Cu3 I1 108.3(4) . 15_556 ?
I2 Cu3 I1 114.54(6) 15_556 15_556 ?
I1 Cu3 I1 100.48(8) . 15_556 ?
N3 Cu3 Cu1 141.5(3) . 9_556 ?
I2 Cu3 Cu1 58.92(5) 15_556 9_556 ?
I1 Cu3 Cu1 57.81(4) . 9_556 ?
I1 Cu3 Cu1 109.55(8) 15_556 9_556 ?
N3 Cu3 Cu1 141.5(3) . 15_556 ?
I2 Cu3 Cu1 58.92(5) 15_556 15_556 ?
I1 Cu3 Cu1 109.55(8) . 15_556 ?
I1 Cu3 Cu1 57.81(4) 15_556 15_556 ?
Cu1 Cu3 Cu1 68.70(6) 9_556 15_556 ?
Cu3 I1 Cu3 171.48(10) . 14_556 ?
Cu3 I1 Cu1 121.95(5) . . ?
Cu3 I1 Cu1 65.55(6) 14_556 . ?
Cu3 I1 Cu1 65.55(6) . 9_556 ?
Cu3 I1 Cu1 121.95(5) 14_556 9_556 ?
Cu1 I1 Cu1 78.32(3) . 9_556 ?
Cu3 I2 Cu1 65.68(4) 14_556 20 ?
Cu3 I2 Cu1 65.68(4) 14_556 . ?
Cu1 I2 Cu1 73.79(3) 20 . ?
Cu2 I3 Cu2 119.98(9) 3_665 . ?
C1 N1 N1 120.2(3) . 20 ?
C1 N1 Cu1 123.7(3) . . ?
N1 N1 Cu1 115.79(11) 20 . ?
C5 N2 N2 120.4(3) . 9_556 ?
C5 N2 Cu1 122.0(3) . . ?
N2 N2 Cu1 117.43(12) 9_556 . ?
C9 N3 Cu3 165(2) . . ?
N1 C1 C2 121.1(5) . . ?
N1 C1 C3 118.9(4) . . ?
C2 C1 C3 119.8(5) . . ?
C2 C2 C1 118.6(3) 20 16_556 ?
C2 C2 C1 118.6(3) 20 . ?
C1 C2 C1 122.6(6) 16_556 . ?
C1 C3 C4 110.5(5) . . ?
C3 C4 C3 111.5(7) . 16_556 ?
N2 C5 C6 121.0(5) . . ?
N2 C5 C7 119.2(5) . . ?
C6 C5 C7 119.7(5) . . ?
C6 C6 C5 118.5(3) 13_566 . ?
C6 C6 C5 118.5(3) 13_566 21_565 ?
C5 C6 C5 122.9(6) . 21_565 ?
C5 C7 C8 111.7(5) . . ?
C7 C8 C7 114.5(8) 21_565 . ?
N3 C9 N3 158(3) 16_556 . ?
C10 N4 N4 180.000(16) . 16_556 ?
N4 C10 C11 180.00(2) . . ?

loop_
_geom_bond_atom_site_label_1
_geom_bond_atom_site_label_2
_geom_bond_distance
_geom_bond_site_symmetry_2
_geom_bond_publ_flag
Cu1 N1 2.056(4) . ?
Cu1 N2 2.066(4) . ?
Cu1 I1 2.6232(8) . ?
Cu1 I2 2.6521(8) . ?
Cu1 Cu3 2.822(2) 14_556 ?
Cu2 I4 2.512(3) . ?
Cu2 I3 2.5130(12) 2_655 ?
Cu2 I3 2.5130(12) . ?
Cu3 N3 2.04(2) . ?
Cu3 I2 2.549(3) 15_556 ?
Cu3 I1 2.5893(16) . ?
Cu3 I1 2.5893(16) 15_556 ?
Cu3 Cu1 2.822(2) 9_556 ?
Cu3 Cu1 2.822(2) 15_556 ?
I1 Cu3 2.5893(16) 14_556 ?
I1 Cu1 2.6232(8) 9_556 ?
I2 Cu3 2.549(3) 14_556 ?
I2 Cu1 2.6521(8) 20 ?
I3 Cu2 2.5130(12) 3_665 ?
N1 C1 1.322(6) . ?
N1 N1 1.395(8) 20 ?
N2 C5 1.334(6) . ?
N2 N2 1.389(8) 9_556 ?
N3 C9 1.322(17) . ?
C1 C2 1.414(6) . ?
C1 C3 1.504(7) . ?
C2 C2 1.373(14) 20 ?
C2 C1 1.414(6) 16_556 ?
C3 C4 1.540(7) . ?
C4 C3 1.540(7) 16_556 ?
C5 C6 1.415(6) . ?
C5 C7 1.499(7) . ?
C6 C6 1.387(13) 13_566 ?
C6 C5 1.415(6) 21_565 ?
C7 C8 1.514(9) . ?
C8 C7 1.514(8) 21_565 ?
C9 N3 1.322(17) 16_556 ?
N4 C10 1.08(10) . ?
N4 N4 1.42(15) 16_556 ?
C10 C11 1.63(13) . ?
